data_4027726
loop_
_publ_author_name
'Luping Liu'
'Yuan Zhong'
'Panpan Zhang'
'Xianxing Jiang'
'Rui Wang'

_publ_section_title
;
 Core Scaffold-Inspired Stereoselective Synthesis of Spiropyrazolones via
 an Organocatalytic Michael/Cyclization Sequence
;
_journal_name_full 'Journal of Organic Chemistry'
_journal_page_first 10228
_journal_page_last 10234
_journal_paper_doi 10.1021/jo301851a
_journal_volume 77
_journal_year 2012
_chemical_formula_sum 'C23 H20 N4 O4 S'
_chemical_formula_weight 448.49
_chemical_name_systematic
; 
 ? 
;
_space_group_IT_number 14
_symmetry_cell_setting monoclinic
_symmetry_space_group_name_Hall '-P 2ybc'
_symmetry_space_group_name_H-M 'P 1 21/c 1'
_atom_sites_solution_hydrogens geom
_atom_sites_solution_primary direct
_atom_sites_solution_secondary difmap
_audit_creation_method SHELXL-97
_cell_angle_alpha 90.00
_cell_angle_beta 106.582(15)
_cell_angle_gamma 90.00
_cell_formula_units_Z 4
_cell_length_a 14.07(2)
_cell_length_b 11.657(17)
_cell_length_c 15.58(2)
_cell_measurement_reflns_used 1045
_cell_measurement_temperature 296(2)
_cell_measurement_theta_max 18.62
_cell_measurement_theta_min 2.22
_cell_volume 2449(6)
_computing_cell_refinement 'Bruker SAINT'
_computing_data_collection 'Bruker APEX2'
_computing_data_reduction 'Bruker SAINT'
_computing_molecular_graphics 'Bruker SHELXTL'
_computing_publication_material 'Bruker SHELXTL'
_computing_structure_refinement 'SHELXL-97 (Sheldrick, 2008)'
_computing_structure_solution 'SHELXS-97 (Sheldrick, 2008)'
_diffrn_ambient_temperature 296(2)
_diffrn_measured_fraction_theta_full 0.994
_diffrn_measured_fraction_theta_max 0.994
_diffrn_measurement_device_type 'Bruker APEX-II CCD'
_diffrn_measurement_method '\f and \w scans'
_diffrn_radiation_monochromator graphite
_diffrn_radiation_source 'fine-focus sealed tube'
_diffrn_radiation_type MoK\a
_diffrn_radiation_wavelength 0.71073
_diffrn_reflns_av_R_equivalents 0.1016
_diffrn_reflns_av_sigmaI/netI 0.1292
_diffrn_reflns_limit_h_max 16
_diffrn_reflns_limit_h_min -13
_diffrn_reflns_limit_k_max 13
_diffrn_reflns_limit_k_min -13
_diffrn_reflns_limit_l_max 18
_diffrn_reflns_limit_l_min -18
_diffrn_reflns_number 12991
_diffrn_reflns_theta_full 24.92
_diffrn_reflns_theta_max 24.92
_diffrn_reflns_theta_min 2.22
_exptl_absorpt_coefficient_mu 0.166
_exptl_absorpt_correction_T_max 0.9691
_exptl_absorpt_correction_T_min 0.9628
_exptl_absorpt_correction_type multi-scan
_exptl_absorpt_process_details SADABS
_exptl_crystal_colour yellow
_exptl_crystal_density_diffrn 1.217
_exptl_crystal_description block
_exptl_crystal_F_000 936
_exptl_crystal_size_max 0.23
_exptl_crystal_size_mid 0.21
_exptl_crystal_size_min 0.19
_platon_squeeze_details ' '
_refine_diff_density_max 0.288
_refine_diff_density_min -0.283
_refine_diff_density_rms 0.055
_refine_ls_extinction_method none
_refine_ls_goodness_of_fit_ref 1.050
_refine_ls_hydrogen_treatment constr
_refine_ls_matrix_type full
_refine_ls_number_parameters 278
_refine_ls_number_reflns 4251
_refine_ls_number_restraints 0
_refine_ls_restrained_S_all 1.050
_refine_ls_R_factor_all 0.1826
_refine_ls_R_factor_gt 0.0891
_refine_ls_shift/su_max 0.000
_refine_ls_shift/su_mean 0.000
_refine_ls_structure_factor_coef Fsqd
_refine_ls_weighting_details 'calc w=1/[\s^2^(Fo^2^)+(0.0822P)^2^+0.0000P] where P=(Fo^2^+2Fc^2^)/3'
_refine_ls_weighting_scheme calc
_refine_ls_wR_factor_gt 0.1945
_refine_ls_wR_factor_ref 0.2244
_reflns_number_gt 1908
_reflns_number_total 4251
_reflns_threshold_expression >2sigma(I)
_cod_data_source_file jo301851a_si_002.cif
_cod_data_source_block p21c
_cod_original_cell_volume 2448(6)
_cod_database_code 4027726

loop_
_symmetry_equiv_pos_as_xyz
'x, y, z'
'-x, y+1/2, -z+1/2'
'-x, -y, -z'
'x, -y-1/2, z-1/2'

loop_
_atom_site_label
_atom_site_type_symbol
_atom_site_fract_x
_atom_site_fract_y
_atom_site_fract_z
_atom_site_U_iso_or_equiv
_atom_site_adp_type
_atom_site_occupancy
_atom_site_symmetry_multiplicity
_atom_site_calc_flag
_atom_site_refinement_flags
C18 C 0.8394(3) 1.0842(4) -0.0666(2) 0.0504(15) Uani 1 1 d G
C19 C 0.7782(3) 1.0790(5) -0.1540(3) 0.117(3) Uani 1 1 d G
H19 H 0.7127 1.0553 -0.1652 0.141 Uiso 1 1 calc R
C20 C 0.8150(4) 1.1092(5) -0.2248(2) 0.144(4) Uani 1 1 d G
H20 H 0.7740 1.1057 -0.2833 0.173 Uiso 1 1 calc R
C21 C 0.9129(4) 1.1446(4) -0.2081(3) 0.084(2) Uani 1 1 d G
H21 H 0.9375 1.1649 -0.2555 0.101 Uiso 1 1 calc R
C22 C 0.9741(3) 1.1499(5) -0.1206(4) 0.102(3) Uani 1 1 d G
H22 H 1.0396 1.1736 -0.1095 0.122 Uiso 1 1 calc R
C23 C 0.9373(3) 1.1197(5) -0.0499(3) 0.095(3) Uani 1 1 d G
H23 H 0.9783 1.1232 0.0087 0.114 Uiso 1 1 calc R
C1 C 0.5944(5) 0.5970(5) 0.0817(4) 0.0501(15) Uani 1 1 d .
C2 C 0.5321(6) 0.4648(5) 0.1606(4) 0.074(2) Uani 1 1 d .
H2A H 0.5682 0.4145 0.2084 0.089 Uiso 1 1 calc R
H2B H 0.4685 0.4302 0.1310 0.089 Uiso 1 1 calc R
C3 C 0.5184(5) 0.5801(5) 0.1965(4) 0.070(2) Uani 1 1 d .
H3A H 0.4495 0.5937 0.1933 0.084 Uiso 1 1 calc R
H3B H 0.5589 0.5889 0.2579 0.084 Uiso 1 1 calc R
C4 C 0.5360(4) 0.7712(5) 0.1397(4) 0.0459(15) Uani 1 1 d .
C5 C 0.5859(4) 0.8514(4) 0.0875(3) 0.0414(14) Uani 1 1 d .
H5 H 0.5624 0.8325 0.0236 0.050 Uiso 1 1 calc R
C6 C 0.6983(4) 0.8544(4) 0.1163(3) 0.0408(14) Uani 1 1 d .
H6 H 0.7225 0.8068 0.0751 0.049 Uiso 1 1 calc R
C7 C 0.7195(4) 0.9835(4) 0.1001(3) 0.0393(13) Uani 1 1 d .
C8 C 0.6278(4) 1.0442(5) 0.1103(3) 0.0428(14) Uani 1 1 d .
C9 C 0.7477(4) 0.8152(4) 0.2111(4) 0.0433(14) Uani 1 1 d .
C10 C 0.7158(4) 0.8532(5) 0.2821(4) 0.0538(16) Uani 1 1 d .
H10 H 0.6636 0.9052 0.2722 0.065 Uiso 1 1 calc R
C11 C 0.7608(5) 0.8146(7) 0.3680(4) 0.079(2) Uani 1 1 d .
H11 H 0.7387 0.8396 0.4157 0.095 Uiso 1 1 calc R
C12 C 0.8375(6) 0.7401(8) 0.3821(5) 0.098(3) Uani 1 1 d .
H12 H 0.8697 0.7162 0.4401 0.117 Uiso 1 1 calc R
C13 C 0.8680(6) 0.6999(7) 0.3129(5) 0.100(3) Uani 1 1 d .
H13 H 0.9189 0.6463 0.3231 0.120 Uiso 1 1 calc R
C14 C 0.8236(5) 0.7383(5) 0.2278(4) 0.0682(19) Uani 1 1 d .
H14 H 0.8457 0.7114 0.1807 0.082 Uiso 1 1 calc R
C15 C 0.8184(4) 1.0367(5) 0.1457(4) 0.0516(16) Uani 1 1 d .
C16 C 0.7176(4) 0.9990(4) 0.0020(4) 0.0384(13) Uani 1 1 d .
C17 C 0.8615(5) 1.0532(5) 0.2440(4) 0.073(2) Uani 1 1 d .
H17A H 0.8804 0.9801 0.2721 0.109 Uiso 1 1 calc R
H17B H 0.8131 1.0883 0.2683 0.109 Uiso 1 1 calc R
H17C H 0.9188 1.1017 0.2549 0.109 Uiso 1 1 calc R
N1 N 0.5513(3) 0.6563(3) 0.1364(3) 0.0444(12) Uani 1 1 d .
N2 N 0.5579(3) 0.9676(4) 0.1006(3) 0.0436(12) Uani 1 1 d .
H2 H 0.4989 0.9853 0.1018 0.052 Uiso 1 1 calc R
N3 N 0.8634(3) 1.0752(4) 0.0921(3) 0.0501(13) Uani 1 1 d .
N4 N 0.8049(3) 1.0517(4) 0.0044(3) 0.0469(12) Uani 1 1 d .
O1 O 0.6329(3) 0.6349(3) 0.0277(3) 0.0636(13) Uani 1 1 d .
O2 O 0.5885(3) 0.4854(3) 0.0973(3) 0.0729(13) Uani 1 1 d .
O3 O 0.4873(3) 0.8093(3) 0.1847(3) 0.0641(12) Uani 1 1 d .
O4 O 0.6521(3) 0.9713(3) -0.0630(2) 0.0483(10) Uani 1 1 d .
S1 S 0.62018(13) 1.18281(13) 0.12405(12) 0.0646(6) Uani 1 1 d .

loop_
_atom_site_aniso_label
_atom_site_aniso_U_11
_atom_site_aniso_U_22
_atom_site_aniso_U_33
_atom_site_aniso_U_23
_atom_site_aniso_U_13
_atom_site_aniso_U_12
C18 0.051(4) 0.048(4) 0.053(4) 0.015(3) 0.016(3) 0.008(3)
C19 0.094(6) 0.197(10) 0.065(5) 0.006(5) 0.029(5) -0.074(6)
C20 0.147(9) 0.231(12) 0.073(6) 0.014(6) 0.060(6) -0.068(8)
C21 0.093(6) 0.090(6) 0.088(6) 0.019(5) 0.053(5) 0.001(5)
C22 0.056(5) 0.150(8) 0.109(6) 0.033(6) 0.039(5) -0.014(5)
C23 0.039(5) 0.167(8) 0.076(5) 0.023(5) 0.013(4) -0.023(5)
C1 0.056(4) 0.038(4) 0.059(4) -0.014(3) 0.021(3) -0.010(3)
C2 0.107(6) 0.061(5) 0.073(5) 0.010(4) 0.054(5) -0.011(4)
C3 0.089(5) 0.060(4) 0.079(4) 0.017(4) 0.051(4) 0.001(4)
C4 0.051(4) 0.048(4) 0.043(3) -0.002(3) 0.020(3) -0.003(3)
C5 0.050(4) 0.037(3) 0.042(3) 0.000(2) 0.022(3) 0.003(3)
C6 0.042(4) 0.040(3) 0.048(3) -0.002(3) 0.023(3) 0.004(3)
C7 0.040(3) 0.038(3) 0.039(3) -0.006(2) 0.010(3) -0.004(3)
C8 0.057(4) 0.046(4) 0.026(3) 0.003(2) 0.012(3) 0.006(3)
C9 0.042(4) 0.037(3) 0.058(4) 0.007(3) 0.026(3) 0.007(3)
C10 0.048(4) 0.065(4) 0.048(4) 0.012(3) 0.014(3) 0.019(3)
C11 0.067(5) 0.114(6) 0.064(5) 0.019(4) 0.031(4) 0.020(5)
C12 0.087(6) 0.143(8) 0.063(5) 0.044(5) 0.021(5) 0.037(6)
C13 0.092(6) 0.115(7) 0.098(6) 0.048(5) 0.035(5) 0.064(5)
C14 0.065(5) 0.074(5) 0.070(4) 0.016(4) 0.027(4) 0.019(4)
C15 0.051(4) 0.042(3) 0.058(4) 0.000(3) 0.009(3) 0.002(3)
C16 0.030(3) 0.044(3) 0.043(3) 0.003(3) 0.015(3) 0.002(3)
C17 0.075(5) 0.085(5) 0.049(4) -0.012(3) 0.004(4) -0.031(4)
N1 0.057(3) 0.030(3) 0.055(3) 0.002(2) 0.029(3) -0.002(2)
N2 0.038(3) 0.041(3) 0.059(3) 0.001(2) 0.024(2) 0.001(2)
N3 0.039(3) 0.059(3) 0.050(3) 0.003(2) 0.008(3) -0.011(2)
N4 0.047(3) 0.049(3) 0.044(3) 0.010(2) 0.013(3) -0.002(2)
O1 0.095(4) 0.048(2) 0.068(3) -0.008(2) 0.057(3) -0.011(2)
O2 0.105(4) 0.039(3) 0.094(3) -0.002(2) 0.060(3) -0.003(2)
O3 0.076(3) 0.053(3) 0.083(3) -0.002(2) 0.054(3) 0.004(2)
O4 0.045(2) 0.058(3) 0.044(2) 0.002(2) 0.016(2) -0.003(2)
S1 0.0744(13) 0.0387(9) 0.0833(12) -0.0074(8) 0.0265(10) 0.0033(9)

loop_
_atom_type_symbol
_atom_type_description
_atom_type_scat_dispersion_real
_atom_type_scat_dispersion_imag
_atom_type_scat_source
C C 0.0033 0.0016 'International Tables Vol C Tables 4.2.6.8 and 6.1.1.4'
H H 0.0000 0.0000 'International Tables Vol C Tables 4.2.6.8 and 6.1.1.4'
N N 0.0061 0.0033 'International Tables Vol C Tables 4.2.6.8 and 6.1.1.4'
O O 0.0106 0.0060 'International Tables Vol C Tables 4.2.6.8 and 6.1.1.4'
S S 0.1246 0.1234 'International Tables Vol C Tables 4.2.6.8 and 6.1.1.4'

loop_
_geom_angle_atom_site_label_1
_geom_angle_atom_site_label_2
_geom_angle_atom_site_label_3
_geom_angle
N4 C18 C19 120.8(4)
N4 C18 C23 119.2(4)
C19 C18 C23 120.0
C18 C19 C20 120.0
C18 C19 H19 120.0
C20 C19 H19 120.0
C21 C20 C19 120.0
C21 C20 H20 120.0
C19 C20 H20 120.0
C20 C21 C22 120.0
C20 C21 H21 120.0
C22 C21 H21 120.0
C21 C22 C23 120.0
C21 C22 H22 120.0
C23 C22 H22 120.0
C22 C23 C18 120.0
C22 C23 H23 120.0
C18 C23 H23 120.0
O1 C1 O2 123.3(5)
O1 C1 N1 128.1(5)
O2 C1 N1 108.6(5)
O2 C2 C3 105.1(5)
O2 C2 H2A 110.7
C3 C2 H2A 110.7
O2 C2 H2B 110.7
C3 C2 H2B 110.7
H2A C2 H2B 108.8
N1 C3 C2 102.2(5)
N1 C3 H3A 111.3
C2 C3 H3A 111.3
N1 C3 H3B 111.3
C2 C3 H3B 111.3
H3A C3 H3B 109.2
O3 C4 N1 120.8(5)
O3 C4 C5 120.6(5)
N1 C4 C5 118.6(5)
N2 C5 C6 103.9(4)
N2 C5 C4 108.2(4)
C6 C5 C4 117.0(4)
N2 C5 H5 109.1
C6 C5 H5 109.1
C4 C5 H5 109.1
C9 C6 C5 115.6(4)
C9 C6 C7 113.1(4)
C5 C6 C7 101.8(4)
C9 C6 H6 108.7
C5 C6 H6 108.7
C7 C6 H6 108.7
C15 C7 C8 117.2(5)
C15 C7 C16 100.0(4)
C8 C7 C16 106.0(4)
C15 C7 C6 120.8(4)
C8 C7 C6 103.0(4)
C16 C7 C6 108.9(4)
N2 C8 C7 107.7(5)
N2 C8 S1 127.9(5)
C7 C8 S1 124.3(4)
C14 C9 C10 118.3(6)
C14 C9 C6 120.2(5)
C10 C9 C6 121.5(5)
C9 C10 C11 120.5(6)
C9 C10 H10 119.8
C11 C10 H10 119.8
C12 C11 C10 119.4(7)
C12 C11 H11 120.3
C10 C11 H11 120.3
C13 C12 C11 120.8(7)
C13 C12 H12 119.6
C11 C12 H12 119.6
C12 C13 C14 119.8(7)
C12 C13 H13 120.1
C14 C13 H13 120.1
C9 C14 C13 121.1(6)
C9 C14 H14 119.4
C13 C14 H14 119.4
N3 C15 C17 119.9(5)
N3 C15 C7 113.9(5)
C17 C15 C7 126.1(5)
O4 C16 N4 127.7(5)
O4 C16 C7 126.9(5)
N4 C16 C7 105.4(5)
C15 C17 H17A 109.5
C15 C17 H17B 109.5
H17A C17 H17B 109.5
C15 C17 H17C 109.5
H17A C17 H17C 109.5
H17B C17 H17C 109.5
C4 N1 C1 128.7(5)
C4 N1 C3 119.5(5)
C1 N1 C3 111.8(5)
C8 N2 C5 115.6(5)
C8 N2 H2 122.2
C5 N2 H2 122.2
C15 N3 N4 107.9(5)
C16 N4 C18 128.4(5)
C16 N4 N3 112.8(4)
C18 N4 N3 118.8(4)
C1 O2 C2 111.1(5)

loop_
_geom_bond_atom_site_label_1
_geom_bond_atom_site_label_2
_geom_bond_distance
C18 N4 1.382(5)
C18 C19 1.3900
C18 C23 1.3900
C19 C20 1.3900
C19 H19 0.9300
C20 C21 1.3900
C20 H20 0.9300
C21 C22 1.3900
C21 H21 0.9300
C22 C23 1.3900
C22 H22 0.9300
C23 H23 0.9300
C1 O1 1.207(6)
C1 O2 1.330(7)
C1 N1 1.366(7)
C2 O2 1.452(7)
C2 C3 1.488(8)
C2 H2A 0.9700
C2 H2B 0.9700
C3 N1 1.458(6)
C3 H3A 0.9700
C3 H3B 0.9700
C4 O3 1.195(6)
C4 N1 1.360(7)
C4 C5 1.535(7)
C5 N2 1.442(6)
C5 C6 1.516(8)
C5 H5 0.9800
C6 C9 1.511(7)
C6 C7 1.569(7)
C6 H6 0.9800
C7 C15 1.504(7)
C7 C8 1.519(7)
C7 C16 1.531(7)
C8 N2 1.305(6)
C8 S1 1.637(6)
C9 C14 1.361(8)
C9 C10 1.381(7)
C10 C11 1.382(8)
C10 H10 0.9300
C11 C12 1.353(9)
C11 H11 0.9300
C12 C13 1.352(10)
C12 H12 0.9300
C13 C14 1.370(9)
C13 H13 0.9300
C14 H14 0.9300
C15 N3 1.265(7)
C15 C17 1.489(8)
C16 O4 1.202(6)
C16 N4 1.364(7)
C17 H17A 0.9600
C17 H17B 0.9600
C17 H17C 0.9600
N2 H2 0.8600
N3 N4 1.407(6)

loop_
_geom_torsion_atom_site_label_1
_geom_torsion_atom_site_label_2
_geom_torsion_atom_site_label_3
_geom_torsion_atom_site_label_4
_geom_torsion
N4 C18 C19 C20 -178.3(4)
C23 C18 C19 C20 0.0
C18 C19 C20 C21 0.0
C19 C20 C21 C22 0.0
C20 C21 C22 C23 0.0
C21 C22 C23 C18 0.0
N4 C18 C23 C22 178.4(4)
C19 C18 C23 C22 0.0
O2 C2 C3 N1 10.9(7)
O3 C4 C5 N2 -3.0(7)
N1 C4 C5 N2 179.4(5)
O3 C4 C5 C6 113.9(6)
N1 C4 C5 C6 -63.7(7)
N2 C5 C6 C9 97.2(5)
C4 C5 C6 C9 -22.0(6)
N2 C5 C6 C7 -25.7(5)
C4 C5 C6 C7 -144.9(4)
C9 C6 C7 C15 35.6(7)
C5 C6 C7 C15 160.2(5)
C9 C6 C7 C8 -97.5(5)
C5 C6 C7 C8 27.1(5)
C9 C6 C7 C16 150.3(4)
C5 C6 C7 C16 -85.1(5)
C15 C7 C8 N2 -154.3(5)
C16 C7 C8 N2 95.2(5)
C6 C7 C8 N2 -19.1(5)
C15 C7 C8 S1 29.5(6)
C16 C7 C8 S1 -81.0(5)
C6 C7 C8 S1 164.7(4)
C5 C6 C9 C14 131.8(6)
C7 C6 C9 C14 -111.4(6)
C5 C6 C9 C10 -46.4(7)
C7 C6 C9 C10 70.4(7)
C14 C9 C10 C11 0.6(9)
C6 C9 C10 C11 178.8(6)
C9 C10 C11 C12 0.8(11)
C10 C11 C12 C13 -2.5(13)
C11 C12 C13 C14 2.7(14)
C10 C9 C14 C13 -0.4(10)
C6 C9 C14 C13 -178.7(6)
C12 C13 C14 C9 -1.2(12)
C8 C7 C15 N3 -113.1(5)
C16 C7 C15 N3 0.8(6)
C6 C7 C15 N3 120.0(5)
C8 C7 C15 C17 62.8(7)
C16 C7 C15 C17 176.7(5)
C6 C7 C15 C17 -64.1(8)
C15 C7 C16 O4 -179.0(5)
C8 C7 C16 O4 -56.8(7)
C6 C7 C16 O4 53.4(7)
C15 C7 C16 N4 0.3(5)
C8 C7 C16 N4 122.5(5)
C6 C7 C16 N4 -127.3(5)
O3 C4 N1 C1 171.6(5)
C5 C4 N1 C1 -10.8(9)
O3 C4 N1 C3 -7.4(9)
C5 C4 N1 C3 170.1(5)
O1 C1 N1 C4 4.4(11)
O2 C1 N1 C4 -176.0(6)
O1 C1 N1 C3 -176.5(6)
O2 C1 N1 C3 3.1(7)
C2 C3 N1 C4 170.2(6)
C2 C3 N1 C1 -9.0(7)
C7 C8 N2 C5 2.6(6)
S1 C8 N2 C5 178.5(4)
C6 C5 N2 C8 15.8(6)
C4 C5 N2 C8 140.8(5)
C17 C15 N3 N4 -177.8(5)
C7 C15 N3 N4 -1.6(6)
O4 C16 N4 C18 -1.1(9)
C7 C16 N4 C18 179.7(5)
O4 C16 N4 N3 178.0(5)
C7 C16 N4 N3 -1.3(6)
C19 C18 N4 C16 9.0(7)
C23 C18 N4 C16 -169.4(5)
C19 C18 N4 N3 -170.1(4)
C23 C18 N4 N3 11.6(6)
C15 N3 N4 C16 1.8(6)
C15 N3 N4 C18 -179.0(5)
O1 C1 O2 C2 -175.8(6)
N1 C1 O2 C2 4.6(7)
C3 C2 O2 C1 -10.2(7)

loop_
_platon_squeeze_void_nr
_platon_squeeze_void_average_x
_platon_squeeze_void_average_y
_platon_squeeze_void_average_z
_platon_squeeze_void_volume
_platon_squeeze_void_count_electrons
_platon_squeeze_void_content
1 0.000 0.000 0.500 246 90 ' '
2 1.000 0.500 1.000 246 90 ' '
